data_7155083
loop_
_publ_author_name
'Wuttke, Andr\'e'
'Fischer, Sebastian Nils'
'Nebel, Annika'
'Marsch, Michael'
'Geyer, Armin'

_publ_section_title
;
 Improved \d-valerolactam templates for the assembly of A\b-miniamyloids
 by boronic ester formation.
;
_journal_issue 22
_journal_name_full 'Organic &amp; biomolecular chemistry'
_journal_page_first 5032
_journal_page_last 5048
_journal_paper_doi 10.1039/c6ob00565a
_journal_volume 14
_journal_year 2016
_chemical_absolute_configuration unk
_chemical_formula_sum 'C11 H16 N2 O6 S'
_chemical_formula_weight 304.32
_chemical_name_systematic
; 
 ? 
;
_space_group_crystal_system monoclinic
_space_group_IT_number 4
_space_group_name_Hall 'P 2yb'
_space_group_name_H-M_alt 'P 1 21 1'
_symmetry_space_group_name_Hall 'P 2yb'
_symmetry_space_group_name_H-M 'P 1 21 1'
_audit_creation_method SHELXL-2013
_audit_update_record
;
2014-05-21 deposited with the CCDC.
2016-04-14 downloaded from the CCDC.
;
_cell_angle_alpha 90
_cell_angle_beta 97.53(5)
_cell_angle_gamma 90
_cell_formula_units_Z 2
_cell_length_a 5.813(9)
_cell_length_b 9.696(14)
_cell_length_c 11.51(2)
_cell_measurement_reflns_used 468
_cell_measurement_temperature 100(2)
_cell_measurement_theta_max 21.9853
_cell_measurement_theta_min 1.6845
_cell_volume 643.1(18)
_computing_cell_refinement 'BRUKER SAINT'
_computing_data_collection 'BRUKER APEX II'
_computing_data_reduction 'Bruker APEX II'
_computing_molecular_graphics 'DIAMOND (Crystal Impact)'
_computing_publication_material 'Bruker SHELXTL'
_computing_structure_refinement 'SHELXL-2013 (Sheldrick, 2013)'
_computing_structure_solution 'SHELXS-97 (Sheldrick, 2008)'
_diffrn_ambient_temperature 100(2)
_diffrn_detector_area_resol_mean 7.9
_diffrn_measured_fraction_theta_full 0.998
_diffrn_measured_fraction_theta_max 0.991
_diffrn_measurement_device_type 'Bruker D8 QUEST area detector'
_diffrn_measurement_method '\w and \f scans'
_diffrn_radiation_type MoK\a
_diffrn_radiation_wavelength 0.71073
_diffrn_reflns_av_R_equivalents 0.0618
_diffrn_reflns_av_unetI/netI 0.0585
_diffrn_reflns_Laue_measured_fraction_full 0.998
_diffrn_reflns_Laue_measured_fraction_max 0.991
_diffrn_reflns_limit_h_max 7
_diffrn_reflns_limit_h_min -7
_diffrn_reflns_limit_k_max 12
_diffrn_reflns_limit_k_min -12
_diffrn_reflns_limit_l_max 14
_diffrn_reflns_limit_l_min -14
_diffrn_reflns_number 13989
_diffrn_reflns_point_group_measured_fraction_full 0.996
_diffrn_reflns_point_group_measured_fraction_max 0.981
_diffrn_reflns_theta_full 25.125
_diffrn_reflns_theta_max 27.203
_diffrn_reflns_theta_min 2.757
_diffrn_source 'microfocus sealed X-ray tube'
_exptl_absorpt_coefficient_mu 0.281
_exptl_absorpt_correction_T_max 0.7455
_exptl_absorpt_correction_T_min 0.5882
_exptl_absorpt_correction_type multi-scan
_exptl_absorpt_process_details 'SADABS V2012/1 (Bruker AXS Inc.)'
_exptl_crystal_colour colourless
_exptl_crystal_density_diffrn 1.572
_exptl_crystal_density_method 'not measured'
_exptl_crystal_description block
_exptl_crystal_F_000 320
_exptl_crystal_size_max 0.288
_exptl_crystal_size_mid 0.088
_exptl_crystal_size_min 0.053
_refine_diff_density_max 1.145
_refine_diff_density_min -0.308
_refine_diff_density_rms 0.091
_refine_ls_abs_structure_details
; 
 Flack x determined using 977 quotients [(I+)-(I-)]/[(I+)+(I-)] 
 (Parsons and Flack (2004), Acta Cryst. A60, s61). 
;
_refine_ls_abs_structure_Flack 0.04(4)
_refine_ls_extinction_coef 0.025(11)
_refine_ls_extinction_expression Fc^*^=kFc[1+0.001xFc^2^\l^3^/sin(2\q)]^-1/4^
_refine_ls_extinction_method SHELXL
_refine_ls_goodness_of_fit_ref 1.030
_refine_ls_hydrogen_treatment undef
_refine_ls_matrix_type full
_refine_ls_number_parameters 192
_refine_ls_number_reflns 2826
_refine_ls_number_restraints 1
_refine_ls_restrained_S_all 1.029
_refine_ls_R_factor_all 0.0757
_refine_ls_R_factor_gt 0.0604
_refine_ls_shift/su_max 0.000
_refine_ls_shift/su_mean 0.000
_refine_ls_structure_factor_coef Fsqd
_refine_ls_weighting_details 'w=1/[\s^2^(Fo^2^)+(0.0764P)^2^+0.9782P] where P=(Fo^2^+2Fc^2^)/3'
_refine_ls_weighting_scheme calc
_refine_ls_wR_factor_gt 0.1390
_refine_ls_wR_factor_ref 0.1454
_reflns_Friedel_coverage 0.868
_reflns_Friedel_fraction_full 0.993
_reflns_Friedel_fraction_max 0.970
_reflns_number_gt 2430
_reflns_number_total 2826
_reflns_threshold_expression 'I > 2\s(I)'
_cod_data_source_file c6ob00565a2.cif
_cod_data_source_block shelx
_cod_depositor_comments 'Adding full bibliography for 7155081--7155085.cif.'
_cod_original_cell_volume 642.9(17)
_cod_database_code 7155083
_shelx_space_group_comment
; 
The symmetry employed for this shelxl refinement is uniquely defined 
by the following loop, which should always be used as a source of 
symmetry information in preference to the above space-group names. 
They are only intended as comments. 
;
_shelx_estimated_absorpt_t_min 0.923
_shelx_estimated_absorpt_t_max 0.985
_shelxl_version_number 2013-4

loop_
_space_group_symop_operation_xyz
'x, y, z'
'-x, y+1/2, -z'

loop_
_atom_site_label
_atom_site_type_symbol
_atom_site_fract_x
_atom_site_fract_y
_atom_site_fract_z
_atom_site_U_iso_or_equiv
_atom_site_adp_type
_atom_site_occupancy
_atom_site_site_symmetry_order
_atom_site_calc_flag
_atom_site_refinement_flags_posn
_atom_site_refinement_flags_adp
S1 S 0.3651(2) 0.34215(15) 0.82648(13) 0.0229(4) Uani 1 1 d . .
O2 O -0.2102(8) 0.5827(4) 0.5044(4) 0.0190(9) Uani 1 1 d . .
O3 O 0.2217(7) 0.4528(4) 0.5833(4) 0.0180(9) Uani 1 1 d . .
O1 O -0.2866(7) 0.1079(4) 0.6088(3) 0.0162(8) Uani 1 1 d . .
O6 O -0.2642(7) 0.3091(4) 0.2938(3) 0.0214(10) Uani 1 1 d . .
N2 N -0.4386(8) 0.3196(4) 0.4577(4) 0.0139(10) Uani 1 1 d . .
H02 H -0.5691 0.3203 0.4918 0.021 Uiso 1 1 d R U
O5 O -0.1657(7) 0.2110(4) 0.9326(3) 0.0215(10) Uani 1 1 d . .
N1 N -0.0301(7) 0.2440(5) 0.7211(4) 0.0130(9) Uani 1 1 d . .
C6 C 0.0524(10) 0.4834(5) 0.6591(5) 0.0156(11) Uani 1 1 d . .
H6 H 0.0813 0.5779 0.6926 0.019 Uiso 1 1 calc R U
C3 C -0.1894(10) 0.2208(6) 0.6251(5) 0.0156(12) Uani 1 1 d . .
C4 C -0.2254(8) 0.3357(6) 0.5355(4) 0.0144(10) Uani 1 1 d . .
H4 H -0.0981 0.3256 0.4855 0.017 Uiso 1 1 calc R U
C5 C -0.1911(10) 0.4769(6) 0.5926(5) 0.0145(12) Uani 1 1 d . .
H5 H -0.3086 0.4922 0.6475 0.017 Uiso 1 1 calc R U
O4 O 0.0900(9) 0.0458(6) 0.9916(4) 0.0398(13) Uani 1 1 d . .
C2 C 0.0731(10) 0.1308(6) 0.7927(5) 0.0163(12) Uani 1 1 d . .
H2 H 0.0367 0.0414 0.7511 0.020 Uiso 1 1 calc R U
C7 C 0.0692(9) 0.3789(5) 0.7581(5) 0.0152(12) Uani 1 1 d . .
H7 H -0.0196 0.4159 0.8201 0.018 Uiso 1 1 calc R U
C8 C -0.0019(11) 0.1241(6) 0.9166(5) 0.0215(13) Uani 1 1 d . .
C10 C -0.4411(10) 0.3100(5) 0.3400(5) 0.0167(12) Uani 1 1 d . .
C11 C -0.6770(10) 0.3002(6) 0.2678(5) 0.0206(13) Uani 1 1 d . .
H11A H -0.6898 0.2124 0.2253 0.031 Uiso 1 1 calc R U
H11B H -0.6965 0.3767 0.2117 0.031 Uiso 1 1 calc R U
H11C H -0.7978 0.3052 0.3196 0.031 Uiso 1 1 calc R U
C1 C 0.3330(10) 0.1574(6) 0.8052(6) 0.0201(13) Uani 1 1 d . .
H1A H 0.3977 0.1280 0.7337 0.024 Uiso 1 1 calc R U
H1B H 0.4139 0.1067 0.8733 0.024 Uiso 1 1 calc R U
C9 C -0.2278(12) 0.2188(7) 1.0516(5) 0.0278(15) Uani 1 1 d . .
H9A H -0.0880 0.2360 1.1071 0.042 Uiso 1 1 calc R U
H9B H -0.2984 0.1314 1.0713 0.042 Uiso 1 1 calc R U
H9C H -0.3387 0.2941 1.0562 0.042 Uiso 1 1 calc R U
H03 H 0.193(10) 0.512(7) 0.515(5) 0.009(14) Uiso 1 1 d . .
H06 H -0.340(13) 0.591(8) 0.480(6) 0.022(19) Uiso 1 1 d . .

loop_
_atom_site_aniso_label
_atom_site_aniso_U_11
_atom_site_aniso_U_22
_atom_site_aniso_U_33
_atom_site_aniso_U_23
_atom_site_aniso_U_13
_atom_site_aniso_U_12
S1 0.0186(7) 0.0189(7) 0.0291(8) 0.0047(7) -0.0053(6) -0.0029(6)
O2 0.017(2) 0.013(2) 0.027(2) 0.0037(17) 0.0015(18) 0.0007(16)
O3 0.0129(19) 0.020(2) 0.021(2) 0.0006(17) 0.0045(16) 0.0015(15)
O1 0.0134(19) 0.0125(19) 0.022(2) -0.0037(16) 0.0018(15) -0.0021(15)
O6 0.016(2) 0.027(2) 0.022(2) -0.0035(17) 0.0031(16) 0.0040(15)
N2 0.012(2) 0.009(2) 0.021(2) 0.0004(18) -0.0002(17) -0.0013(17)
O5 0.014(2) 0.031(2) 0.021(2) 0.0026(18) 0.0048(16) 0.0026(17)
N1 0.010(2) 0.013(2) 0.016(2) 0.0002(19) 0.0000(18) 0.0004(18)
C6 0.016(3) 0.010(3) 0.021(3) 0.000(2) 0.001(2) 0.001(2)
C3 0.014(3) 0.013(3) 0.021(3) 0.001(2) 0.007(2) 0.004(2)
C4 0.012(2) 0.015(2) 0.017(2) 0.001(2) 0.0050(19) -0.001(2)
C5 0.011(3) 0.010(2) 0.023(3) -0.001(2) 0.007(2) -0.0008(19)
O4 0.042(3) 0.046(3) 0.034(3) 0.021(2) 0.015(2) 0.020(2)
C2 0.014(3) 0.011(3) 0.022(3) 0.005(2) -0.003(2) -0.003(2)
C7 0.008(2) 0.017(3) 0.019(3) -0.002(2) -0.005(2) 0.0000(19)
C8 0.022(3) 0.019(3) 0.024(3) 0.005(2) 0.003(2) 0.002(2)
C10 0.020(3) 0.011(3) 0.018(3) 0.002(2) -0.002(2) 0.000(2)
C11 0.020(3) 0.018(3) 0.022(3) -0.001(2) -0.001(2) 0.002(2)
C1 0.015(3) 0.020(3) 0.025(3) -0.001(2) 0.003(2) 0.003(2)
C9 0.024(3) 0.036(4) 0.024(3) -0.001(3) 0.005(3) 0.004(3)

loop_
_atom_type_symbol
_atom_type_description
_atom_type_scat_dispersion_real
_atom_type_scat_dispersion_imag
_atom_type_scat_source
C C 0.0033 0.0016 'International Tables Vol C Tables 4.2.6.8 and 6.1.1.4'
H H 0.0000 0.0000 'International Tables Vol C Tables 4.2.6.8 and 6.1.1.4'
N N 0.0061 0.0033 'International Tables Vol C Tables 4.2.6.8 and 6.1.1.4'
O O 0.0106 0.0060 'International Tables Vol C Tables 4.2.6.8 and 6.1.1.4'
S S 0.1246 0.1234 'International Tables Vol C Tables 4.2.6.8 and 6.1.1.4'

loop_
_geom_angle_atom_site_label_1
_geom_angle_atom_site_label_2
_geom_angle_atom_site_label_3
_geom_angle
C1 S1 C7 93.4(3)
C5 O2 H06 108(5)
C6 O3 H03 108(4)
C10 N2 C4 121.6(5)
C10 N2 H02 122.5
C4 N2 H02 115.8
C8 O5 C9 116.1(5)
C3 N1 C2 121.4(5)
C3 N1 C7 125.5(4)
C2 N1 C7 112.9(4)
O3 C6 C5 110.8(5)
O3 C6 C7 109.8(4)
C5 C6 C7 108.3(4)
O3 C6 H6 109.3
C5 C6 H6 109.3
C7 C6 H6 109.3
O1 C3 N1 121.2(5)
O1 C3 C4 122.0(5)
N1 C3 C4 116.7(5)
N2 C4 C3 112.0(5)
N2 C4 C5 114.9(5)
C3 C4 C5 111.7(5)
N2 C4 H4 105.8
C3 C4 H4 105.8
C5 C4 H4 105.8
O2 C5 C6 107.8(4)
O2 C5 C4 110.1(5)
C6 C5 C4 108.4(4)
O2 C5 H5 110.2
C6 C5 H5 110.2
C4 C5 H5 110.2
N1 C2 C1 104.9(5)
N1 C2 C8 114.2(5)
C1 C2 C8 108.5(5)
N1 C2 H2 109.7
C1 C2 H2 109.7
C8 C2 H2 109.7
N1 C7 C6 113.1(4)
N1 C7 S1 105.2(4)
C6 C7 S1 114.6(4)
N1 C7 H7 107.9
C6 C7 H7 107.9
S1 C7 H7 107.9
O4 C8 O5 124.3(6)
O4 C8 C2 121.9(5)
O5 C8 C2 113.7(5)
O6 C10 N2 122.5(5)
O6 C10 C11 121.2(5)
N2 C10 C11 116.4(5)
C10 C11 H11A 109.5
C10 C11 H11B 109.5
H11A C11 H11B 109.5
C10 C11 H11C 109.5
H11A C11 H11C 109.5
H11B C11 H11C 109.5
C2 C1 S1 105.3(4)
C2 C1 H1A 110.7
S1 C1 H1A 110.7
C2 C1 H1B 110.7
S1 C1 H1B 110.7
H1A C1 H1B 108.8
O5 C9 H9A 109.5
O5 C9 H9B 109.5
H9A C9 H9B 109.5
O5 C9 H9C 109.5
H9A C9 H9C 109.5
H9B C9 H9C 109.5

loop_
_geom_bond_atom_site_label_1
_geom_bond_atom_site_label_2
_geom_bond_distance
S1 C1 1.814(7)
S1 C7 1.830(6)
O2 C5 1.437(7)
O2 H06 0.77(8)
O3 C6 1.429(7)
O3 H03 0.97(6)
O1 C3 1.235(7)
O6 C10 1.218(7)
N2 C10 1.356(8)
N2 C4 1.439(7)
N2 H02 0.8982
O5 C8 1.303(8)
O5 C9 1.463(8)
N1 C3 1.363(8)
N1 C2 1.453(7)
N1 C7 1.470(7)
C6 C5 1.519(8)
C6 C7 1.519(8)
C6 H6 1.0000
C3 C4 1.514(8)
C4 C5 1.520(8)
C4 H4 1.0000
C5 H5 1.0000
O4 C8 1.218(7)
C2 C1 1.521(8)
C2 C8 1.546(9)
C2 H2 1.0000
C7 H7 1.0000
C10 C11 1.510(8)
C11 H11A 0.9800
C11 H11B 0.9800
C11 H11C 0.9800
C1 H1A 0.9900
C1 H1B 0.9900
C9 H9A 0.9800
C9 H9B 0.9800
C9 H9C 0.9800

loop_
_geom_hbond_atom_site_label_D
_geom_hbond_atom_site_label_H
_geom_hbond_atom_site_label_A
_geom_hbond_distance_DH
_geom_hbond_distance_HA
_geom_hbond_distance_DA
_geom_hbond_angle_DHA
_geom_hbond_site_symmetry_A
N2 H02 O2 0.90 2.64 3.141(7) 116.1 2_446
N2 H02 O3 0.90 2.14 2.899(7) 141.9 1_455
O3 H03 O1 0.97(6) 1.84(6) 2.739(7) 153(5) 2_556
O2 H06 O1 0.77(8) 2.28(8) 3.052(7) 175(7) 2_456

loop_
_geom_torsion_atom_site_label_1
_geom_torsion_atom_site_label_2
_geom_torsion_atom_site_label_3
_geom_torsion_atom_site_label_4
_geom_torsion
C2 N1 C3 O1 14.9(8)
C7 N1 C3 O1 -170.3(5)
C2 N1 C3 C4 -160.2(5)
C7 N1 C3 C4 14.6(8)
C10 N2 C4 C3 -121.8(5)
C10 N2 C4 C5 109.4(5)
O1 C3 C4 N2 22.1(7)
N1 C3 C4 N2 -162.8(5)
O1 C3 C4 C5 152.6(5)
N1 C3 C4 C5 -32.4(6)
O3 C6 C5 O2 -63.5(5)
C7 C6 C5 O2 176.0(4)
O3 C6 C5 C4 55.6(6)
C7 C6 C5 C4 -64.8(6)
N2 C4 C5 O2 -55.2(6)
C3 C4 C5 O2 175.9(4)
N2 C4 C5 C6 -172.9(4)
C3 C4 C5 C6 58.2(6)
C3 N1 C2 C1 130.1(5)
C7 N1 C2 C1 -45.3(6)
C3 N1 C2 C8 -111.3(6)
C7 N1 C2 C8 73.3(6)
C3 N1 C7 C6 -21.8(7)
C2 N1 C7 C6 153.4(5)
C3 N1 C7 S1 -147.6(4)
C2 N1 C7 S1 27.6(5)
O3 C6 C7 N1 -75.4(6)
C5 C6 C7 N1 45.7(6)
O3 C6 C7 S1 45.2(6)
C5 C6 C7 S1 166.3(4)
C1 S1 C7 N1 -1.4(4)
C1 S1 C7 C6 -126.3(4)
C9 O5 C8 O4 4.3(9)
C9 O5 C8 C2 -174.2(5)
N1 C2 C8 O4 -171.1(6)
C1 C2 C8 O4 -54.6(8)
N1 C2 C8 O5 7.4(7)
C1 C2 C8 O5 124.0(6)
C4 N2 C10 O6 2.9(8)
C4 N2 C10 C11 -177.1(5)
N1 C2 C1 S1 40.5(5)
C8 C2 C1 S1 -81.9(5)
C7 S1 C1 C2 -22.5(4)
